data_2202900
loop_
_publ_author_name
'Hai-Liang Zhu'
'Qing-Fu Zeng'
'Dong-Sheng Xia'
'Xiu-Ying Liu'
'Da-Qi Wang'

_publ_section_title <i>trans</i>-Bis{2-[(3-cyclohexylaminopropylimino)methyl]phenolato}dithiocyanatonickel(II)
_journal_issue 9
_journal_name_full 'Acta Crystallographica Section E'
_journal_page_first m777
_journal_page_last m779
_journal_paper_doi 10.1107/S1600536803018154
_journal_volume 59
_journal_year 2003
_chemical_formula_iupac '[Ni (C16 H23 N2 O)2 (N C S)2]'
_chemical_formula_moiety 'C34 H46 N6 Ni O2 S2'
_chemical_formula_sum 'C34 H46 N6 Ni O2 S2'
_chemical_formula_weight 693.60
_chemical_name_systematic
;
trans-Bis{2-[(3-
cyclohexylaminopropylimino)methyl]phenolato}dithiocyanatonickel(II)
;
_space_group_IT_number 14
_symmetry_cell_setting monoclinic
_symmetry_space_group_name_Hall '-P 2ybc'
_symmetry_space_group_name_H-M 'P 1 21/c 1'
_atom_sites_solution_hydrogens geom
_atom_sites_solution_primary direct
_atom_sites_solution_secondary difmap
_audit_creation_method SHELXL-97
_cell_angle_alpha 90.00
_cell_angle_beta 97.131(11)
_cell_angle_gamma 90.00
_cell_formula_units_Z 2
_cell_length_a 10.906(7)
_cell_length_b 7.796(5)
_cell_length_c 20.721(13)
_cell_measurement_reflns_used 1432
_cell_measurement_temperature 298(2)
_cell_measurement_theta_max 18.52
_cell_measurement_theta_min 2.558
_cell_volume 1748.1(19)
_computing_cell_refinement SMART
_computing_data_collection 'SMART (Siemens, 1996)'
_computing_data_reduction 'SHELXTL (Bruker, 1997)'
_computing_molecular_graphics SHELXTL
_computing_publication_material SHELXTL
_computing_structure_refinement 'SHELXL97 (Sheldrick, 1997)'
_computing_structure_solution 'SHELXS97 (Sheldrick, 1997)'
_diffrn_ambient_temperature 298(2)
_diffrn_measured_fraction_theta_full 1.000
_diffrn_measured_fraction_theta_max 1.000
_diffrn_measurement_device_type 'Bruker SMART CCD area-detector'
_diffrn_measurement_method '\f and \w scans'
_diffrn_radiation_monochromator graphite
_diffrn_radiation_source 'fine-focus sealed tube'
_diffrn_radiation_type MoK\a
_diffrn_radiation_wavelength 0.71073
_diffrn_reflns_av_R_equivalents 0.0499
_diffrn_reflns_av_sigmaI/netI 0.0761
_diffrn_reflns_limit_h_max 12
_diffrn_reflns_limit_h_min -12
_diffrn_reflns_limit_k_max 9
_diffrn_reflns_limit_k_min -9
_diffrn_reflns_limit_l_max 24
_diffrn_reflns_limit_l_min -14
_diffrn_reflns_number 8924
_diffrn_reflns_theta_full 25.03
_diffrn_reflns_theta_max 25.03
_diffrn_reflns_theta_min 1.88
_diffrn_standards_decay_% 0
_diffrn_standards_number 0
_exptl_absorpt_coefficient_mu 0.714
_exptl_absorpt_correction_T_max 0.8883
_exptl_absorpt_correction_T_min 0.8474
_exptl_absorpt_correction_type multi-scan
_exptl_absorpt_process_details '(SADABS; Sheldrick, 1996)'
_exptl_crystal_colour green
_exptl_crystal_density_diffrn 1.318
_exptl_crystal_density_method 'not measured'
_exptl_crystal_description petal-like
_exptl_crystal_F_000 736
_exptl_crystal_size_max 0.24
_exptl_crystal_size_mid 0.22
_exptl_crystal_size_min 0.17
_refine_diff_density_max 0.484
_refine_diff_density_min -0.498
_refine_ls_extinction_method none
_refine_ls_goodness_of_fit_ref 0.943
_refine_ls_hydrogen_treatment mixed
_refine_ls_matrix_type full
_refine_ls_number_parameters 209
_refine_ls_number_reflns 3085
_refine_ls_number_restraints 2
_refine_ls_restrained_S_all 0.943
_refine_ls_R_factor_all 0.0883
_refine_ls_R_factor_gt 0.0453
_refine_ls_shift/su_max <0.001
_refine_ls_shift/su_mean <0.001
_refine_ls_structure_factor_coef Fsqd
_refine_ls_weighting_details 'calc w=1/[\s^2^(Fo^2^)+(0.0718P)^2^] where P=(Fo^2^+2Fc^2^)/3'
_refine_ls_weighting_scheme calc
_refine_ls_wR_factor_gt 0.1023
_refine_ls_wR_factor_ref 0.1453
_reflns_number_gt 1857
_reflns_number_total 3085
_reflns_threshold_expression I>2\s(I)
_cod_data_source_file su6042.cif
_cod_data_source_block I
_cod_depositor_comments
;
The following automatic conversions were performed:
'_symmetry_cell_setting' value 'Monoclinic' changed to 'monoclinic'
according to '/home/saulius/struct/CIF-dictionaries/cif_core.dic'
dictionary named 'cif_core.dic' version 2.4.1 from 2010-06-29.

Automatic conversion script
Id: cif_fix_enum 1527 2010-12-29 10:47:43Z saulius 

The following automatic conversions were performed:

'_symmetry_cell_setting' value 'Monoclinic' changed to 'monoclinic'
according to /home/saulius/struct/CIF-dictionaries/cif_core.dic
dictionary named 'cif_core.dic' version 2.4.1 from 2010-06-29.

Automatic conversion script
Id: cif_fix_values 1715 2011-07-08 13:25:40Z adriana 
;
_cod_original_cell_volume 1748.0(18)
_cod_original_sg_symbol_H-M 'P 21/c'
_cod_database_code 2202900
_cod_database_fobs_code 2202900

loop_
_symmetry_equiv_pos_as_xyz
'x, y, z'
'-x, y+1/2, -z+1/2'
'-x, -y, -z'
'x, -y-1/2, z-1/2'

loop_
_atom_site_label
_atom_site_fract_x
_atom_site_fract_y
_atom_site_fract_z
_atom_site_U_iso_or_equiv
_atom_site_adp_type
_atom_site_calc_flag
_atom_site_refinement_flags
_atom_site_occupancy
_atom_site_disorder_assembly
_atom_site_disorder_group
_atom_site_type_symbol
Ni1 0.5000 0.5000 0.0000 0.0447(3) Uani d S 1 . . Ni
N1 0.4030(3) 0.3537(4) -0.07313(17) 0.0460(9) Uani d . 1 . . N
N2 0.2117(3) 0.2458(4) 0.05256(17) 0.0461(9) Uani d D 1 . . N
N3 0.6557(3) 0.3439(5) -0.01038(19) 0.0588(10) Uani d . 1 . . N
O1 0.5526(2) 0.6577(4) -0.06953(14) 0.0509(7) Uani d . 1 . . O
S1 0.82244(11) 0.17350(15) -0.08026(6) 0.0614(4) Uani d . 1 . . S
C1 0.3780(4) 0.4052(6) -0.1316(2) 0.0530(12) Uani d . 1 . . C
H1 0.3403 0.3260 -0.1612 0.064 Uiso calc R 1 . . H
C2 0.4016(4) 0.5736(6) -0.1573(2) 0.0498(11) Uani d . 1 . . C
C3 0.4856(4) 0.6917(6) -0.1253(2) 0.0480(11) Uani d . 1 . . C
C4 0.4996(4) 0.8487(6) -0.1568(2) 0.0551(12) Uani d . 1 . . C
H4 0.5540 0.9297 -0.1366 0.066 Uiso calc R 1 . . H
C5 0.4361(4) 0.8863(7) -0.2160(2) 0.0622(13) Uani d . 1 . . C
H5 0.4464 0.9926 -0.2350 0.075 Uiso calc R 1 . . H
C6 0.3560(5) 0.7666(8) -0.2480(2) 0.0692(14) Uani d . 1 . . C
H6 0.3136 0.7908 -0.2887 0.083 Uiso calc R 1 . . H
C7 0.3408(4) 0.6137(7) -0.2187(2) 0.0595(13) Uani d . 1 . . C
H7 0.2881 0.5328 -0.2403 0.071 Uiso calc R 1 . . H
C8 0.3659(4) 0.1756(6) -0.0604(2) 0.0605(13) Uani d . 1 . . C
H8A 0.4064 0.1396 -0.0182 0.073 Uiso calc R 1 . . H
H8B 0.3933 0.1004 -0.0930 0.073 Uiso calc R 1 . . H
C9 0.2258(4) 0.1577(6) -0.0615(2) 0.0642(13) Uani d . 1 . . C
H9A 0.1873 0.1765 -0.1056 0.077 Uiso calc R 1 . . H
H9B 0.2078 0.0406 -0.0498 0.077 Uiso calc R 1 . . H
C10 0.1669(4) 0.2766(6) -0.0172(2) 0.0575(12) Uani d . 1 . . C
H10A 0.1847 0.3943 -0.0281 0.069 Uiso calc R 1 . . H
H10B 0.0779 0.2614 -0.0243 0.069 Uiso calc R 1 . . H
C11 0.1355(4) 0.3315(5) 0.0996(2) 0.0471(11) Uani d D 1 . . C
H11 0.1250 0.4525 0.0874 0.057 Uiso calc R 1 . . H
C12 0.0090(4) 0.2500(8) 0.0962(3) 0.0839(17) Uani d . 1 . . C
H12A 0.0178 0.1275 0.1038 0.101 Uiso calc R 1 . . H
H12B -0.0355 0.2669 0.0532 0.101 Uiso calc R 1 . . H
C13 -0.0644(5) 0.3289(9) 0.1471(3) 0.095(2) Uani d . 1 . . C
H13A -0.0819 0.4480 0.1360 0.114 Uiso calc R 1 . . H
H13B -0.1427 0.2693 0.1460 0.114 Uiso calc R 1 . . H
C14 0.0020(5) 0.3198(7) 0.2135(3) 0.0792(16) Uani d . 1 . . C
H14A 0.0109 0.2007 0.2269 0.095 Uiso calc R 1 . . H
H14B -0.0455 0.3784 0.2434 0.095 Uiso calc R 1 . . H
C15 0.1277(5) 0.4011(8) 0.2162(3) 0.0857(17) Uani d . 1 . . C
H15A 0.1720 0.3861 0.2594 0.103 Uiso calc R 1 . . H
H15B 0.1184 0.5232 0.2080 0.103 Uiso calc R 1 . . H
C16 0.2022(4) 0.3223(7) 0.1664(2) 0.0703(14) Uani d . 1 . . C
H16A 0.2804 0.3823 0.1676 0.084 Uiso calc R 1 . . H
H16B 0.2197 0.2033 0.1776 0.084 Uiso calc R 1 . . H
C17 0.7234(4) 0.2723(5) -0.0392(2) 0.0453(10) Uani d . 1 . . C
H2 0.211(3) 0.1303(14) 0.0621(14) 0.038(11) Uiso d D 1 . . H

loop_
_atom_site_aniso_label
_atom_site_aniso_U_11
_atom_site_aniso_U_22
_atom_site_aniso_U_33
_atom_site_aniso_U_12
_atom_site_aniso_U_13
_atom_site_aniso_U_23
Ni1 0.0365(4) 0.0509(5) 0.0478(5) -0.0032(4) 0.0103(3) -0.0042(4)
N1 0.0376(19) 0.053(2) 0.049(2) -0.0046(16) 0.0141(18) -0.0104(19)
N2 0.048(2) 0.038(2) 0.054(2) 0.0018(17) 0.0097(18) -0.0014(18)
N3 0.046(2) 0.062(3) 0.069(3) 0.0049(19) 0.012(2) -0.011(2)
O1 0.0401(16) 0.0641(19) 0.0484(18) -0.0103(14) 0.0050(15) 0.0011(15)
S1 0.0578(7) 0.0506(7) 0.0789(9) 0.0024(6) 0.0211(7) -0.0028(6)
C1 0.041(3) 0.067(3) 0.052(3) -0.007(2) 0.009(2) -0.020(3)
C2 0.038(2) 0.068(3) 0.044(3) -0.001(2) 0.011(2) -0.008(2)
C3 0.036(2) 0.064(3) 0.048(3) 0.004(2) 0.019(2) -0.004(2)
C4 0.041(3) 0.064(3) 0.061(3) 0.002(2) 0.011(2) 0.004(3)
C5 0.054(3) 0.073(4) 0.061(3) 0.012(3) 0.015(3) 0.013(3)
C6 0.063(3) 0.095(4) 0.048(3) 0.016(3) 0.005(3) 0.005(3)
C7 0.049(3) 0.077(4) 0.052(3) 0.003(2) 0.009(2) -0.008(3)
C8 0.068(3) 0.052(3) 0.064(3) -0.006(2) 0.019(3) -0.015(2)
C9 0.067(3) 0.070(3) 0.057(3) -0.025(3) 0.010(3) -0.006(3)
C10 0.041(2) 0.073(3) 0.059(3) -0.009(2) 0.004(2) 0.005(3)
C11 0.042(2) 0.041(2) 0.060(3) 0.0028(19) 0.015(2) 0.000(2)
C12 0.037(3) 0.128(5) 0.089(4) -0.010(3) 0.019(3) -0.026(4)
C13 0.048(3) 0.135(5) 0.109(5) -0.007(3) 0.034(4) -0.027(4)
C14 0.077(4) 0.078(4) 0.090(4) -0.002(3) 0.043(4) 0.000(3)
C15 0.066(3) 0.125(5) 0.069(4) 0.004(3) 0.019(3) -0.020(4)
C16 0.047(3) 0.098(4) 0.066(3) 0.005(3) 0.010(3) -0.016(3)
C17 0.040(2) 0.042(2) 0.053(3) -0.006(2) 0.000(2) 0.002(2)

loop_
_atom_type_symbol
_atom_type_description
_atom_type_scat_dispersion_real
_atom_type_scat_dispersion_imag
_atom_type_scat_source
C C 0.0033 0.0016 'International Tables Vol C Tables 4.2.6.8 and 6.1.1.4'
H H 0.0000 0.0000 'International Tables Vol C Tables 4.2.6.8 and 6.1.1.4'
N N 0.0061 0.0033 'International Tables Vol C Tables 4.2.6.8 and 6.1.1.4'
O O 0.0106 0.0060 'International Tables Vol C Tables 4.2.6.8 and 6.1.1.4'
Ni Ni 0.3393 1.1124 'International Tables Vol C Tables 4.2.6.8 and 6.1.1.4'
S S 0.1246 0.1234 'International Tables Vol C Tables 4.2.6.8 and 6.1.1.4'

loop_
_geom_angle_atom_site_label_1
_geom_angle_atom_site_label_2
_geom_angle_atom_site_label_3
_geom_angle_site_symmetry_1
_geom_angle_site_symmetry_3
_geom_angle
O1 Ni1 O1 . 3_665 180.00(11)
O1 Ni1 N1 . . 88.74(13)
O1 Ni1 N1 3_665 . 91.26(13)
O1 Ni1 N1 . 3_665 91.26(13)
O1 Ni1 N1 3_665 3_665 88.74(13)
N1 Ni1 N1 . 3_665 180.00(15)
O1 Ni1 N3 . 3_665 91.43(13)
O1 Ni1 N3 3_665 3_665 88.57(13)
N1 Ni1 N3 . 3_665 92.73(14)
N1 Ni1 N3 3_665 3_665 87.27(14)
O1 Ni1 N3 . . 88.57(13)
O1 Ni1 N3 3_665 . 91.43(13)
N1 Ni1 N3 . . 87.27(14)
N1 Ni1 N3 3_665 . 92.73(14)
N3 Ni1 N3 3_665 . 180.0(2)
C1 N1 C8 . . 115.8(4)
C1 N1 Ni1 . . 123.4(3)
C8 N1 Ni1 . . 120.7(3)
C10 N2 C11 . . 114.5(3)
C17 N3 Ni1 . . 154.8(4)
C3 O1 Ni1 . . 124.8(3)
N1 C1 C2 . . 127.4(4)
C7 C2 C3 . . 119.4(4)
C7 C2 C1 . . 116.8(4)
C3 C2 C1 . . 123.7(4)
O1 C3 C4 . . 120.2(4)
O1 C3 C2 . . 122.7(4)
C4 C3 C2 . . 117.1(4)
C5 C4 C3 . . 122.2(5)
C4 C5 C6 . . 120.3(5)
C7 C6 C5 . . 118.7(5)
C6 C7 C2 . . 122.3(5)
N1 C8 C9 . . 112.2(4)
C10 C9 C8 . . 115.9(4)
N2 C10 C9 . . 112.3(4)
C16 C11 N2 . . 109.6(3)
C16 C11 C12 . . 111.2(4)
N2 C11 C12 . . 110.8(3)
C11 C12 C13 . . 110.6(4)
C14 C13 C12 . . 112.7(5)
C13 C14 C15 . . 110.7(4)
C14 C15 C16 . . 111.4(4)
C11 C16 C15 . . 111.9(4)
N3 C17 S1 . . 178.7(4)

loop_
_geom_bond_atom_site_label_1
_geom_bond_atom_site_label_2
_geom_bond_site_symmetry_2
_geom_bond_distance
_geom_bond_publ_flag
Ni1 O1 . 2.030(3) ?
Ni1 O1 3_665 2.030(3) ?
Ni1 N1 . 2.078(3) ?
Ni1 N1 3_665 2.078(3) ?
Ni1 N3 3_665 2.121(4) ?
Ni1 N3 . 2.121(4) ?
N1 C1 . 1.273(5) ?
N1 C8 . 1.479(5) ?
N2 C10 . 1.488(5) ?
N2 C11 . 1.512(5) ?
N3 C17 . 1.150(5) ?
O1 C3 . 1.316(5) ?
S1 C17 . 1.648(5) ?
C1 C2 . 1.452(7) ?
C2 C7 . 1.395(6) ?
C2 C3 . 1.405(6) ?
C3 C4 . 1.403(6) ?
C4 C5 . 1.364(6) ?
C5 C6 . 1.389(7) ?
C6 C7 . 1.358(6) ?
C8 C9 . 1.531(6) ?
C9 C10 . 1.503(6) ?
C11 C16 . 1.482(6) ?
C11 C12 . 1.513(6) ?
C12 C13 . 1.529(6) ?
C13 C14 . 1.475(7) ?
C14 C15 . 1.505(7) ?
C15 C16 . 1.520(6) ?

loop_
_geom_hbond_atom_site_label_D
_geom_hbond_atom_site_label_H
_geom_hbond_atom_site_label_A
_geom_hbond_site_symmetry_A
_geom_hbond_distance_DH
_geom_hbond_distance_HA
_geom_hbond_distance_DA
_geom_hbond_angle_DHA
N2 H2 S1 3_655 0.922(10) 2.433(12) 3.348(4) 171(3)
